data_2221163
loop_
_publ_author_name
'Zhang, Kou-Lin'
'Yang, Bo'
'Lin, Jian-Guo'
'Ng, Seik Weng'

_publ_section_title
;<i>trans</i>,<i>trans</i>,<i>trans</i>-Diaquabis(nicotinamide-\k<i>N</i>)bis(2-nitrobenzoato-\k<i>O</i>)cadmium(II)
 dihydrate
;
_journal_coeditor_code PV2136
_journal_issue 3
_journal_name_full 'Acta Crystallographica Section E'
_journal_page_first m292
_journal_paper_doi 10.1107/S1600536809005479
_journal_volume 65
_journal_year 2009
_chemical_formula_iupac '[Cd (C7 H4 N O4)2 (C6 H6 N2 O)2 (H2 O)2], 2H2 O'
_chemical_formula_moiety 'C26 H24 Cd N6 O12, 2H2 O'
_chemical_formula_sum 'C26 H28 Cd N6 O14'
_chemical_formula_weight 760.94
_chemical_name_systematic
;<i>trans</i>,<i>trans</i>,<i>trans</i>-Diaquabis(nicotinamide-\k<i>N</i>)bis(2-
nitrobenzoato-\k<i>O</i>)cadmium(II)
 dihydrate
;
_space_group_IT_number 14
_symmetry_cell_setting monoclinic
_symmetry_space_group_name_Hall '-P 2yn'
_symmetry_space_group_name_H-M 'P 1 21/n 1'
_atom_sites_solution_hydrogens geom
_atom_sites_solution_primary direct
_atom_sites_solution_secondary difmap
_audit_creation_method SHELXL-97
_cell_angle_alpha 90.00
_cell_angle_beta 103.178(2)
_cell_angle_gamma 90.00
_cell_formula_units_Z 2
_cell_length_a 7.9365(8)
_cell_length_b 19.589(2)
_cell_length_c 10.0590(10)
_cell_measurement_reflns_used 3417
_cell_measurement_temperature 293(2)
_cell_measurement_theta_max 25.1
_cell_measurement_theta_min 2.1
_cell_volume 1522.7(3)
_computing_cell_refinement 'SAINT (Bruker, 2000)'
_computing_data_collection 'SMART (Bruker, 2000)'
_computing_data_reduction 'SAINT (Bruker, 2000)'
_computing_molecular_graphics 'X-SEED (Barbour, 2001)'
_computing_publication_material 'publCIF (Westrip, 2009)'
_computing_structure_refinement 'SHELXL97 (Sheldrick, 2008)'
_computing_structure_solution 'SHELXS97 (Sheldrick, 2008)'
_diffrn_ambient_temperature 295(2)
_diffrn_measured_fraction_theta_full 0.976
_diffrn_measured_fraction_theta_max 0.976
_diffrn_measurement_device_type 'Bruker SMART area-detector'
_diffrn_measurement_method '\f and \w'
_diffrn_radiation_monochromator graphite
_diffrn_radiation_source 'medium-focus sealed tube'
_diffrn_radiation_type MoK\a
_diffrn_radiation_wavelength 0.71073
_diffrn_reflns_av_R_equivalents 0.0164
_diffrn_reflns_av_sigmaI/netI 0.0254
_diffrn_reflns_limit_h_max 3
_diffrn_reflns_limit_h_min -9
_diffrn_reflns_limit_k_max 23
_diffrn_reflns_limit_k_min -20
_diffrn_reflns_limit_l_max 11
_diffrn_reflns_limit_l_min -11
_diffrn_reflns_number 4427
_diffrn_reflns_theta_full 25.10
_diffrn_reflns_theta_max 25.10
_diffrn_reflns_theta_min 2.08
_diffrn_standards_number 0
_exptl_absorpt_coefficient_mu 0.797
_exptl_absorpt_correction_T_max 0.866
_exptl_absorpt_correction_T_min 0.619
_exptl_absorpt_correction_type multi-scan
_exptl_absorpt_process_details '(SADABS; Sheldrick, 1996)'
_exptl_crystal_colour Colorless
_exptl_crystal_density_diffrn 1.660
_exptl_crystal_density_method 'not measured'
_exptl_crystal_description Rod
_exptl_crystal_F_000 772
_exptl_crystal_size_max 0.50
_exptl_crystal_size_mid 0.18
_exptl_crystal_size_min 0.18
_refine_diff_density_max 0.422
_refine_diff_density_min -1.043
_refine_ls_extinction_method none
_refine_ls_goodness_of_fit_ref 1.133
_refine_ls_hydrogen_treatment mixed
_refine_ls_matrix_type full
_refine_ls_number_parameters 246
_refine_ls_number_reflns 2651
_refine_ls_number_restraints 9
_refine_ls_restrained_S_all 1.131
_refine_ls_R_factor_all 0.0391
_refine_ls_R_factor_gt 0.0337
_refine_ls_shift/su_max 0.001
_refine_ls_shift/su_mean 0.001
_refine_ls_structure_factor_coef Fsqd
_refine_ls_weighting_details 'calc w=1/[\s^2^(Fo^2^)+(0.0433P)^2^+2.3534P] where P=(Fo^2^+2Fc^2^)/3'
_refine_ls_weighting_scheme calc
_refine_ls_wR_factor_gt 0.0885
_refine_ls_wR_factor_ref 0.0932
_reflns_number_gt 2396
_reflns_number_total 2651
_reflns_threshold_expression I>2\s(I)
_cod_data_source_file pv2136.cif
_cod_data_source_block I
_cod_depositor_comments
;
The following automatic conversions were performed:
'_symmetry_cell_setting' value 'Monoclinic' changed to 'monoclinic'
according to '/home/saulius/struct/CIF-dictionaries/cif_core.dic'
dictionary named 'cif_core.dic' version 2.4.1 from
2010-06-29.

'_exptl_absorpt_correction_type' value 'Multi-scan' changed
to 'multi-scan' according to
'/home/saulius/struct/CIF-dictionaries/cif_core.dic' dictionary named
'cif_core.dic' version 2.4.1 from 2010-06-29.

Automatic conversion script
Id: cif_fix_enum 1527 2010-12-29 10:47:43Z saulius 

The following automatic conversions were performed:

'_symmetry_cell_setting' value 'Monoclinic' changed to 'monoclinic'
according to /home/saulius/struct/CIF-dictionaries/cif_core.dic
dictionary named 'cif_core.dic' version 2.4.1 from
2010-06-29.

'_exptl_absorpt_correction_type' value 'Multi-scan'
changed to 'multi-scan' according to
/home/saulius/struct/CIF-dictionaries/cif_core.dic dictionary named
'cif_core.dic' version 2.4.1 from 2010-06-29.

Automatic conversion script
Id: cif_fix_values 1715 2011-07-08 13:25:40Z adriana 
;
_cod_original_cell_volume 1522.6(3)
_cod_original_sg_symbol_H-M 'P 21/n'
_cod_database_code 2221163
_cod_database_fobs_code 2221163

loop_
_symmetry_equiv_pos_as_xyz
'x, y, z'
'-x+1/2, y+1/2, -z+1/2'
'-x, -y, -z'
'x-1/2, -y-1/2, z-1/2'

loop_
_atom_site_type_symbol
_atom_site_label
_atom_site_fract_x
_atom_site_fract_y
_atom_site_fract_z
_atom_site_U_iso_or_equiv
_atom_site_adp_type
_atom_site_calc_flag
_atom_site_refinement_flags
_atom_site_occupancy
_atom_site_disorder_assembly
_atom_site_disorder_group
Cd Cd1 0.5000 0.5000 0.5000 0.02349(13) Uani d S 1 . .
O O1 0.6570(3) 0.40982(12) 0.4385(2) 0.0312(5) Uani d . 1 . .
O O2 0.4256(3) 0.36571(14) 0.2970(3) 0.0428(7) Uani d . 1 . .
O O3 0.3595(4) 0.23243(19) 0.1217(4) 0.0693(10) Uani d . 1 . .
O O4 0.4552(5) 0.2124(2) 0.3355(4) 0.0835(12) Uani d . 1 . .
O O5 0.0789(4) 0.48477(17) 0.8538(3) 0.0505(8) Uani d . 1 . .
O O1W 0.7685(3) 0.55083(13) 0.5819(3) 0.0362(6) Uani d D 1 . .
H H11 0.842(5) 0.561(2) 0.536(4) 0.055(14) Uiso d D 1 . .
H H12 0.737(6) 0.5868(14) 0.616(5) 0.082(19) Uiso d D 1 . .
O O2W 0.9923(3) 0.57871(14) 0.4149(3) 0.0375(6) Uani d D 1 . .
H H21 0.987(5) 0.556(2) 0.342(3) 0.079(18) Uiso d D 1 . .
H H22 1.097(2) 0.581(2) 0.460(3) 0.050(13) Uiso d D 1 . .
N N1 0.4713(4) 0.23414(16) 0.2260(4) 0.0438(8) Uani d . 1 . .
N N2 0.5129(3) 0.44979(15) 0.7119(3) 0.0291(6) Uani d . 1 . .
N N3 0.1940(4) 0.44256(19) 1.0627(3) 0.0405(8) Uani d D 1 . .
H H31 0.274(4) 0.424(2) 1.122(3) 0.055(13) Uiso d D 1 . .
H H32 0.114(4) 0.457(2) 1.098(3) 0.049(12) Uiso d D 1 . .
C C1 0.6994(4) 0.32348(16) 0.2832(3) 0.0237(6) Uani d . 1 . .
C C2 0.6421(4) 0.26190(17) 0.2198(3) 0.0282(7) Uani d . 1 . .
C C3 0.7386(5) 0.22316(19) 0.1503(4) 0.0386(9) Uani d . 1 . .
H H3 0.6942 0.1829 0.1070 0.047(12) Uiso calc R 1 . .
C C4 0.9033(5) 0.2454(2) 0.1459(4) 0.0407(9) Uani d . 1 . .
H H4 0.9714 0.2196 0.1008 0.047(12) Uiso calc R 1 . .
C C5 0.9655(5) 0.3057(2) 0.2087(4) 0.0430(9) Uani d . 1 . .
H H5 1.0761 0.3205 0.2063 0.057(13) Uiso calc R 1 . .
C C6 0.8643(4) 0.34455(19) 0.2755(4) 0.0337(8) Uani d . 1 . .
H H6 0.9075 0.3855 0.3161 0.046(12) Uiso calc R 1 . .
C C7 0.5842(4) 0.36885(16) 0.3458(3) 0.0262(7) Uani d . 1 . .
C C8 0.3792(4) 0.46351(17) 0.7674(3) 0.0256(7) Uani d . 1 . .
H H8 0.2975 0.4951 0.7238 0.044(12) Uiso calc R 1 . .
C C9 0.3553(4) 0.43356(17) 0.8857(3) 0.0273(7) Uani d . 1 . .
C C10 0.4767(5) 0.3864(2) 0.9499(4) 0.0399(9) Uani d . 1 . .
H H10 0.4645 0.3648 1.0295 0.044(11) Uiso calc R 1 . .
C C11 0.6165(5) 0.3721(2) 0.8941(4) 0.0461(10) Uani d . 1 . .
H H11A 0.7004 0.3410 0.9362 0.055(13) Uiso calc R 1 . .
C C12 0.6301(5) 0.40434(19) 0.7751(4) 0.0352(8) Uani d . 1 . .
H H12A 0.7239 0.3942 0.7375 0.052(12) Uiso calc R 1 . .
C C13 0.1972(4) 0.45472(18) 0.9337(3) 0.0312(7) Uani d . 1 . .

loop_
_atom_site_aniso_label
_atom_site_aniso_U_11
_atom_site_aniso_U_22
_atom_site_aniso_U_33
_atom_site_aniso_U_12
_atom_site_aniso_U_13
_atom_site_aniso_U_23
Cd1 0.02157(19) 0.0277(2) 0.0224(2) -0.00033(12) 0.00743(13) 0.00046(12)
O1 0.0292(12) 0.0324(13) 0.0303(12) 0.0020(10) 0.0034(10) -0.0075(10)
O2 0.0268(13) 0.0550(17) 0.0443(15) 0.0049(12) 0.0033(11) -0.0207(13)
O3 0.0398(17) 0.078(2) 0.085(3) -0.0141(16) 0.0042(17) -0.027(2)
O4 0.087(3) 0.098(3) 0.078(3) -0.041(2) 0.044(2) 0.003(2)
O5 0.0388(16) 0.084(2) 0.0318(15) 0.0297(15) 0.0135(12) 0.0122(14)
O1W 0.0273(13) 0.0406(14) 0.0416(15) -0.0066(11) 0.0094(11) -0.0085(12)
O2W 0.0276(13) 0.0452(15) 0.0390(15) 0.0019(11) 0.0061(11) -0.0039(12)
N1 0.0417(19) 0.0363(18) 0.057(2) -0.0114(14) 0.0190(17) -0.0155(16)
N2 0.0251(14) 0.0348(15) 0.0274(15) 0.0037(12) 0.0059(11) 0.0027(12)
N3 0.0366(17) 0.066(2) 0.0223(15) 0.0158(16) 0.0128(13) 0.0093(15)
C1 0.0281(16) 0.0240(16) 0.0173(14) 0.0011(13) 0.0015(12) -0.0017(12)
C2 0.0282(17) 0.0258(17) 0.0313(17) -0.0024(13) 0.0083(14) -0.0016(14)
C3 0.051(2) 0.0263(18) 0.041(2) -0.0017(16) 0.0154(17) -0.0088(16)
C4 0.042(2) 0.040(2) 0.045(2) 0.0102(17) 0.0185(17) -0.0024(17)
C5 0.0305(19) 0.047(2) 0.056(3) -0.0013(17) 0.0203(18) -0.0033(19)
C6 0.0303(18) 0.0349(19) 0.0359(19) -0.0044(15) 0.0075(15) -0.0083(15)
C7 0.0254(16) 0.0243(16) 0.0297(17) 0.0019(13) 0.0078(13) 0.0013(13)
C8 0.0246(16) 0.0309(18) 0.0201(15) 0.0033(13) 0.0025(12) 0.0029(13)
C9 0.0282(17) 0.0336(18) 0.0199(15) 0.0028(14) 0.0051(13) -0.0012(13)
C10 0.042(2) 0.053(2) 0.0267(18) 0.0173(18) 0.0117(15) 0.0150(17)
C11 0.041(2) 0.062(3) 0.035(2) 0.027(2) 0.0095(17) 0.0190(19)
C12 0.0303(18) 0.046(2) 0.0317(19) 0.0088(16) 0.0117(15) 0.0022(16)
C13 0.0304(18) 0.0375(19) 0.0274(17) 0.0051(15) 0.0098(14) 0.0027(14)

loop_
_atom_type_symbol
_atom_type_description
_atom_type_scat_dispersion_real
_atom_type_scat_dispersion_imag
_atom_type_scat_source
C C 0.0033 0.0016 'International Tables Vol C Tables 4.2.6.8 and 6.1.1.4'
H H 0.0000 0.0000 'International Tables Vol C Tables 4.2.6.8 and 6.1.1.4'
N N 0.0061 0.0033 'International Tables Vol C Tables 4.2.6.8 and 6.1.1.4'
O O 0.0106 0.0060 'International Tables Vol C Tables 4.2.6.8 and 6.1.1.4'
Cd Cd -0.8075 1.2024 'International Tables Vol C Tables 4.2.6.8 and 6.1.1.4'

loop_
_geom_angle_atom_site_label_1
_geom_angle_atom_site_label_2
_geom_angle_atom_site_label_3
_geom_angle_site_symmetry_1
_geom_angle_site_symmetry_3
_geom_angle
_geom_angle_publ_flag
O1 Cd1 O1 3_666 . 180.0000(10) ?
O1 Cd1 O1W 3_666 3_666 85.20(9) ?
O1 Cd1 O1W . 3_666 94.80(9) ?
O1 Cd1 O1W 3_666 . 94.80(9) ?
O1 Cd1 O1W . . 85.20(9) ?
O1W Cd1 O1W 3_666 . 180.00(12) ?
O1 Cd1 N2 3_666 . 89.52(9) ?
O1 Cd1 N2 . . 90.48(9) ?
O1W Cd1 N2 3_666 . 89.36(10) ?
O1W Cd1 N2 . . 90.64(10) ?
O1 Cd1 N2 3_666 3_666 90.48(9) ?
O1 Cd1 N2 . 3_666 89.52(9) ?
O1W Cd1 N2 3_666 3_666 90.64(10) ?
O1W Cd1 N2 . 3_666 89.36(10) ?
N2 Cd1 N2 . 3_666 180.0 ?
C7 O1 Cd1 . . 119.7(2) ?
Cd1 O1W H11 . . 126(3) ?
Cd1 O1W H12 . . 100(3) ?
H11 O1W H12 . . 109(4) ?
H21 O2W H22 . . 109.4(17) ?
O3 N1 O4 . . 124.7(4) ?
O3 N1 C2 . . 118.2(4) ?
O4 N1 C2 . . 117.1(4) ?
C8 N2 C12 . . 117.9(3) ?
C8 N2 Cd1 . . 115.1(2) ?
C12 N2 Cd1 . . 126.6(2) ?
C13 N3 H31 . . 126(3) ?
C13 N3 H32 . . 122(2) ?
H31 N3 H32 . . 111.4(18) ?
C2 C1 C6 . . 116.4(3) ?
C2 C1 C7 . . 122.4(3) ?
C6 C1 C7 . . 121.0(3) ?
C3 C2 C1 . . 123.3(3) ?
C3 C2 N1 . . 116.2(3) ?
C1 C2 N1 . . 120.5(3) ?
C2 C3 C4 . . 118.7(3) ?
C2 C3 H3 . . 120.7 ?
C4 C3 H3 . . 120.7 ?
C5 C4 C3 . . 119.8(3) ?
C5 C4 H4 . . 120.1 ?
C3 C4 H4 . . 120.1 ?
C4 C5 C6 . . 120.4(3) ?
C4 C5 H5 . . 119.8 ?
C6 C5 H5 . . 119.8 ?
C5 C6 C1 . . 121.4(3) ?
C5 C6 H6 . . 119.3 ?
C1 C6 H6 . . 119.3 ?
O2 C7 O1 . . 125.0(3) ?
O2 C7 C1 . . 117.4(3) ?
O1 C7 C1 . . 117.5(3) ?
N2 C8 C9 . . 123.7(3) ?
N2 C8 H8 . . 118.2 ?
C9 C8 H8 . . 118.2 ?
C8 C9 C10 . . 118.0(3) ?
C8 C9 C13 . . 116.7(3) ?
C10 C9 C13 . . 125.3(3) ?
C11 C10 C9 . . 118.9(3) ?
C11 C10 H10 . . 120.5 ?
C9 C10 H10 . . 120.5 ?
C12 C11 C10 . . 119.3(3) ?
C12 C11 H11A . . 120.4 ?
C10 C11 H11A . . 120.4 ?
N2 C12 C11 . . 122.2(3) ?
N2 C12 H12A . . 118.9 ?
C11 C12 H12A . . 118.9 ?
O5 C13 N3 . . 122.8(3) ?
O5 C13 C9 . . 119.2(3) ?
N3 C13 C9 . . 118.0(3) ?

loop_
_geom_bond_atom_site_label_1
_geom_bond_atom_site_label_2
_geom_bond_site_symmetry_2
_geom_bond_distance
_geom_bond_publ_flag
Cd1 O1 3_666 2.325(2) ?
Cd1 O1 . 2.325(2) ?
Cd1 O1W 3_666 2.326(2) ?
Cd1 O1W . 2.326(2) ?
Cd1 N2 . 2.329(3) ?
Cd1 N2 3_666 2.329(3) ?
O1 C7 . 1.266(4) ?
O2 C7 . 1.244(4) ?
O3 N1 . 1.211(5) ?
O4 N1 . 1.214(5) ?
O5 C13 . 1.237(4) ?
O1W H11 . 0.85(4) ?
O1W H12 . 0.85(4) ?
O2W H21 . 0.85(3) ?
O2W H22 . 0.85(3) ?
N1 C2 . 1.476(4) ?
N2 C8 . 1.334(4) ?
N2 C12 . 1.339(4) ?
N3 C13 . 1.325(4) ?
N3 H31 . 0.84(3) ?
N3 H32 . 0.85(3) ?
C1 C2 . 1.391(4) ?
C1 C6 . 1.391(5) ?
C1 C7 . 1.512(4) ?
C2 C3 . 1.377(5) ?
C3 C4 . 1.388(5) ?
C3 H3 . 0.9300 ?
C4 C5 . 1.378(6) ?
C4 H4 . 0.9300 ?
C5 C6 . 1.386(5) ?
C5 H5 . 0.9300 ?
C6 H6 . 0.9300 ?
C8 C9 . 1.378(5) ?
C8 H8 . 0.9300 ?
C9 C10 . 1.383(5) ?
C9 C13 . 1.502(5) ?
C10 C11 . 1.382(5) ?
C10 H10 . 0.9300 ?
C11 C12 . 1.379(5) ?
C11 H11A . 0.9300 ?
C12 H12A . 0.9300 ?

loop_
_geom_hbond_atom_site_label_D
_geom_hbond_atom_site_label_H
_geom_hbond_atom_site_label_A
_geom_hbond_site_symmetry_A
_geom_hbond_distance_DH
_geom_hbond_distance_HA
_geom_hbond_distance_DA
_geom_hbond_angle_DHA
_geom_hbond_publ_flag
O1w H11 O2w . 0.85(4) 1.92(4) 2.764(4) 174(4) yes
O1w H12 O2 3_666 0.85(4) 1.95(5) 2.718(4) 150(4) yes
O2w H21 O5 3_666 0.85(3) 2.08(3) 2.910(4) 166(4) yes
O2w H22 O1 3_766 0.85(3) 2.000(10) 2.846(3) 177(5) yes
N3 H31 O2 1_556 0.85(3) 2.22(2) 3.038(4) 165(4) yes
N3 H32 O5 3_567 0.85(3) 2.05(3) 2.873(4) 164(4) yes

loop_
_geom_torsion_atom_site_label_1
_geom_torsion_atom_site_label_2
_geom_torsion_atom_site_label_3
_geom_torsion_atom_site_label_4
_geom_torsion_site_symmetry_1
_geom_torsion_site_symmetry_2
_geom_torsion_site_symmetry_3
_geom_torsion_site_symmetry_4
_geom_torsion
_geom_torsion_publ_flag
O1W Cd1 O1 C7 3_666 . . . 22.2(2) ?
O1W Cd1 O1 C7 . . . . -157.8(2) ?
N2 Cd1 O1 C7 . . . . 111.6(2) ?
N2 Cd1 O1 C7 3_666 . . . -68.4(2) ?
O1 Cd1 N2 C8 3_666 . . . 29.7(2) ?
O1 Cd1 N2 C8 . . . . -150.3(2) ?
O1W Cd1 N2 C8 3_666 . . . -55.5(2) ?
O1W Cd1 N2 C8 . . . . 124.5(2) ?
O1 Cd1 N2 C12 3_666 . . . -157.2(3) ?
O1 Cd1 N2 C12 . . . . 22.8(3) ?
O1W Cd1 N2 C12 3_666 . . . 117.6(3) ?
O1W Cd1 N2 C12 . . . . -62.4(3) ?
C6 C1 C2 C3 . . . . -1.2(5) ?
C7 C1 C2 C3 . . . . 173.2(3) ?
C6 C1 C2 N1 . . . . 178.0(3) ?
C7 C1 C2 N1 . . . . -7.5(5) ?
O3 N1 C2 C3 . . . . -69.1(5) ?
O4 N1 C2 C3 . . . . 108.4(4) ?
O3 N1 C2 C1 . . . . 111.6(4) ?
O4 N1 C2 C1 . . . . -70.9(5) ?
C1 C2 C3 C4 . . . . 1.9(6) ?
N1 C2 C3 C4 . . . . -177.4(3) ?
C2 C3 C4 C5 . . . . -1.1(6) ?
C3 C4 C5 C6 . . . . -0.3(6) ?
C4 C5 C6 C1 . . . . 1.0(6) ?
C2 C1 C6 C5 . . . . -0.3(5) ?
C7 C1 C6 C5 . . . . -174.8(3) ?
Cd1 O1 C7 O2 . . . . -11.8(5) ?
Cd1 O1 C7 C1 . . . . 163.9(2) ?
C2 C1 C7 O2 . . . . -27.5(5) ?
C6 C1 C7 O2 . . . . 146.7(3) ?
C2 C1 C7 O1 . . . . 156.4(3) ?
C6 C1 C7 O1 . . . . -29.4(4) ?
C12 N2 C8 C9 . . . . 0.0(5) ?
Cd1 N2 C8 C9 . . . . 173.7(3) ?
N2 C8 C9 C10 . . . . -0.3(5) ?
N2 C8 C9 C13 . . . . -179.8(3) ?
C8 C9 C10 C11 . . . . 0.7(6) ?
C13 C9 C10 C11 . . . . -179.9(4) ?
C9 C10 C11 C12 . . . . -0.8(7) ?
C8 N2 C12 C11 . . . . -0.1(6) ?
Cd1 N2 C12 C11 . . . . -173.0(3) ?
C10 C11 C12 N2 . . . . 0.6(7) ?
C8 C9 C13 O5 . . . . 15.8(5) ?
C10 C9 C13 O5 . . . . -163.7(4) ?
C8 C9 C13 N3 . . . . -161.5(3) ?
C10 C9 C13 N3 . . . . 19.0(6) ?
